data_4021132
loop_
_publ_author_name
'Antonella Converso'
'Pierre-Lo\"ic Saaidi'
'K. Barry Sharpless'
'M. G. Finn'

_publ_section_title
;
 Nucleophilic Substitution by Grignard Reagents on Sulfur Mustards
;
_journal_name_full 'Journal of Organic Chemistry'
_journal_page_first 7336
_journal_page_last 7339
_journal_paper_doi 10.1021/jo0489869
_journal_volume 69
_journal_year 2004
_chemical_formula_sum 'C20 H22 S'
_chemical_formula_weight 294.44
_space_group_IT_number 19
_symmetry_cell_setting orthorhombic
_symmetry_space_group_name_Hall 'P 2ac 2ab'
_symmetry_space_group_name_H-M 'P 21 21 21'
_cell_angle_alpha 90.00
_cell_angle_beta 90.00
_cell_angle_gamma 90.00
_cell_formula_units_Z 8
_cell_length_a 9.4343(4)
_cell_length_b 16.7187(7)
_cell_length_c 19.8233(9)
_cell_measurement_temperature 153(2)
_cell_volume 3126.7(2)
_diffrn_ambient_temperature 153(2)
_exptl_crystal_density_diffrn 1.251
_cod_depositor_comments
;
The following automatic conversions were performed:
'_symmetry_cell_setting' value 'Orthorhombic' changed to 'orthorhombic'
according to '/home/saulius/struct/CIF-dictionaries/cif_core.dic'
dictionary named 'cif_core.dic' version 2.4.1 from 2010-06-29.

Automatic conversion script
Id: cif_fix_enum 1527 2010-12-29 10:47:43Z saulius 
;
_cod_database_code 4021132

loop_
_symmetry_equiv_pos_as_xyz
'x, y, z'
'-x+1/2, -y, z+1/2'
'-x, y+1/2, -z+1/2'
'x+1/2, -y+1/2, -z'

loop_
_atom_site_label
_atom_site_type_symbol
_atom_site_fract_x
_atom_site_fract_y
_atom_site_fract_z
_atom_site_U_iso_or_equiv
_atom_site_adp_type
_atom_site_occupancy
_atom_site_symmetry_multiplicity
_atom_site_calc_flag
_atom_site_refinement_flags
_atom_site_disorder_assembly
_atom_site_disorder_group
S1 S 1.01190(6) 0.44446(3) 1.05846(3) 0.03527(15) Uani 1 1 d . . .
S2 S 0.21988(6) 0.17083(4) 0.68149(3) 0.04338(17) Uani 1 1 d . . .
C1A C 1.0494(2) 0.44734(13) 0.96821(10) 0.0266(5) Uani 1 1 d . . .
C1B C 0.3469(2) 0.25138(12) 0.69355(10) 0.0302(5) Uani 1 1 d . . .
C2A C 0.9173(2) 0.42161(12) 0.92975(11) 0.0268(5) Uani 1 1 d . . .
C2B C 0.2716(2) 0.32307(14) 0.72501(11) 0.0333(5) Uani 1 1 d . . .
C3A C 0.7852(2) 0.47306(12) 0.94015(10) 0.0250(5) Uani 1 1 d . . .
C3B C 0.2000(2) 0.30992(13) 0.79388(11) 0.0327(6) Uani 1 1 d . . .
C4A C 0.7517(2) 0.49351(11) 1.01357(10) 0.0239(5) Uani 1 1 d . . .
C4B C 0.1089(2) 0.23388(13) 0.79809(10) 0.0286(5) Uani 1 1 d . . .
C5A C 0.8794(2) 0.52351(12) 1.05452(10) 0.0267(5) Uani 1 1 d . . .
C5B C 0.1859(2) 0.15908(13) 0.77070(10) 0.0307(5) Uani 1 1 d . . .
C6A C 0.9511(2) 0.60092(14) 1.03362(11) 0.0292(5) Uani 1 1 d . . .
C6B C 0.3199(3) 0.13234(13) 0.80653(12) 0.0323(6) Uani 1 1 d . . .
C7A C 1.0233(2) 0.60017(13) 0.96424(10) 0.0279(5) Uani 1 1 d . . .
C7B C 0.4486(2) 0.18778(13) 0.80063(11) 0.0309(5) Uani 1 1 d . . .
C8A C 1.1186(2) 0.52821(12) 0.95128(10) 0.0249(5) Uani 1 1 d . . .
C8B C 0.4789(2) 0.21805(13) 0.72938(10) 0.0297(5) Uani 1 1 d . . .
C9A C 0.6247(2) 0.54893(11) 1.02053(9) 0.0245(4) Uani 1 1 d . . .
C9B C 0.0462(2) 0.21810(12) 0.86686(11) 0.0284(5) Uani 1 1 d . . .
C10A C 0.5152(2) 0.52894(13) 1.06371(10) 0.0289(5) Uani 1 1 d . . .
C10B C -0.0958(2) 0.19711(13) 0.87173(13) 0.0358(6) Uani 1 1 d . . .
C11A C 0.4000(2) 0.57844(15) 1.07260(11) 0.0358(6) Uani 1 1 d . . .
C11B C -0.1556(3) 0.17771(14) 0.93313(14) 0.0452(7) Uani 1 1 d . . .
C12A C 0.3907(2) 0.64905(15) 1.03762(12) 0.0392(6) Uani 1 1 d . . .
C12B C -0.0739(3) 0.17802(15) 0.99104(13) 0.0440(7) Uani 1 1 d . . .
C13A C 0.4978(3) 0.66979(14) 0.99355(11) 0.0357(5) Uani 1 1 d . . .
C13B C 0.0650(3) 0.20086(13) 0.98731(12) 0.0363(6) Uani 1 1 d . . .
C14A C 0.6125(2) 0.62022(13) 0.98551(10) 0.0305(5) Uani 1 1 d . . .
C14B C 0.1247(2) 0.22023(13) 0.92597(11) 0.0319(5) Uani 1 1 d . . .
C15A C 1.1827(2) 0.52851(11) 0.88113(10) 0.0263(5) Uani 1 1 d . . .
C15B C 0.6030(2) 0.27515(12) 0.72564(10) 0.0282(5) Uani 1 1 d . . .
C16A C 1.1037(2) 0.53869(13) 0.82302(11) 0.0318(5) Uani 1 1 d . . .
C16B C 0.6167(2) 0.34148(14) 0.76780(11) 0.0359(6) Uani 1 1 d . . .
C17A C 1.1670(2) 0.53791(13) 0.76025(11) 0.0341(6) Uani 1 1 d . . .
C17B C 0.7302(3) 0.39320(15) 0.76190(12) 0.0390(6) Uani 1 1 d . . .
C18A C 1.3108(3) 0.52727(13) 0.75401(12) 0.0392(6) Uani 1 1 d . . .
C18B C 0.8341(3) 0.37935(15) 0.71426(12) 0.0390(6) Uani 1 1 d . . .
C19A C 1.3909(2) 0.51723(13) 0.81081(14) 0.0400(6) Uani 1 1 d . . .
C19B C 0.8238(2) 0.31397(16) 0.67313(12) 0.0414(6) Uani 1 1 d . . .
C20A C 1.3280(2) 0.51774(12) 0.87404(12) 0.0314(5) Uani 1 1 d . . .
C20B C 0.7092(2) 0.26273(14) 0.67873(12) 0.0356(6) Uani 1 1 d . . .
H1A H 1.1201(16) 0.4092(9) 0.9656(7) 0.012(5) Uiso 1 1 d . . .
H1B H 0.3782(17) 0.2689(9) 0.6486(8) 0.018(5) Uiso 1 1 d . . .
H2A1 H 0.8998(16) 0.3707(9) 0.9443(7) 0.007(4) Uiso 1 1 d . . .
H2A2 H 0.9399(16) 0.4198(9) 0.8786(8) 0.021(5) Uiso 1 1 d . . .
H2B1 H 0.3366(19) 0.3653(10) 0.7283(9) 0.027(6) Uiso 1 1 d . . .
H2B2 H 0.1974(19) 0.3387(10) 0.6907(8) 0.033(6) Uiso 1 1 d . . .
H3A1 H 0.7890(15) 0.5198(9) 0.9149(7) 0.004(4) Uiso 1 1 d . . .
H3A2 H 0.7025(16) 0.4436(9) 0.9193(7) 0.014(4) Uiso 1 1 d . . .
H3B1 H 0.2772(18) 0.3086(9) 0.8313(8) 0.025(5) Uiso 1 1 d . . .
H3B2 H 0.1382(19) 0.3569(10) 0.8027(9) 0.036(6) Uiso 1 1 d . . .
H4A H 0.7256(17) 0.4455(9) 1.0333(7) 0.017(5) Uiso 1 1 d . . .
H4B H 0.0312(19) 0.2426(9) 0.7634(8) 0.029(6) Uiso 1 1 d . . .
H5A H 0.8495(14) 0.5291(8) 1.0993(7) 0.004(4) Uiso 1 1 d . . .
H5B H 0.1154(18) 0.1148(10) 0.7730(8) 0.022(5) Uiso 1 1 d . . .
H6A1 H 1.0196(19) 0.6149(10) 1.0682(8) 0.031(6) Uiso 1 1 d . . .
H6A2 H 0.8892(18) 0.6448(10) 1.0335(8) 0.024(6) Uiso 1 1 d . . .
H6B1 H 0.3492(19) 0.0823(11) 0.7877(9) 0.041(6) Uiso 1 1 d . . .
H6B2 H 0.305(2) 0.1271(11) 0.8553(9) 0.044(7) Uiso 1 1 d . . .
H7A1 H 1.0827(17) 0.6490(9) 0.9608(8) 0.017(5) Uiso 1 1 d . . .
H7A2 H 0.9504(17) 0.6066(10) 0.9264(8) 0.027(5) Uiso 1 1 d . . .
H7B1 H 0.4385(17) 0.2333(10) 0.8336(8) 0.024(6) Uiso 1 1 d . . .
H7B2 H 0.5378(18) 0.1597(10) 0.8164(9) 0.029(5) Uiso 1 1 d . . .
H8A H 1.1997(18) 0.5301(9) 0.9804(8) 0.018(5) Uiso 1 1 d . . .
H8B H 0.5062(18) 0.1742(9) 0.7046(7) 0.015(5) Uiso 1 1 d . . .
H10A H 0.5160(19) 0.4821(10) 1.0862(8) 0.024(6) Uiso 1 1 d . . .
H10B H -0.1469(18) 0.1995(11) 0.8362(9) 0.026(6) Uiso 1 1 d . . .
H11A H 0.3280(18) 0.5612(11) 1.1001(8) 0.030(6) Uiso 1 1 d . . .
H11B H -0.2533(19) 0.1634(10) 0.9364(8) 0.031(6) Uiso 1 1 d . . .
H12A H 0.3163(18) 0.6839(10) 1.0428(8) 0.024(5) Uiso 1 1 d . . .
H12B H -0.1162(19) 0.1626(10) 1.0331(9) 0.031(6) Uiso 1 1 d . . .
H13A H 0.491(2) 0.7170(9) 0.9702(8) 0.026(6) Uiso 1 1 d . . .
H13B H 0.1179(18) 0.2019(10) 1.0266(8) 0.022(6) Uiso 1 1 d . . .
H14A H 0.6844(16) 0.6327(9) 0.9557(8) 0.013(5) Uiso 1 1 d . . .
H14B H 0.2199(17) 0.2346(9) 0.9228(8) 0.013(5) Uiso 1 1 d . . .
H16A H 1.0068(17) 0.5468(9) 0.8271(8) 0.020(5) Uiso 1 1 d . . .
H16B H 0.5462(18) 0.3513(10) 0.8013(8) 0.029(6) Uiso 1 1 d . . .
H17A H 1.1104(17) 0.5469(10) 0.7202(8) 0.021(5) Uiso 1 1 d . . .
H17B H 0.736(2) 0.4359(10) 0.7877(8) 0.031(6) Uiso 1 1 d . . .
H18A H 1.354(2) 0.5269(11) 0.7132(9) 0.040(7) Uiso 1 1 d . . .
H18B H 0.9116(18) 0.4138(11) 0.7132(9) 0.034(6) Uiso 1 1 d . . .
H19A H 1.4872(18) 0.5096(9) 0.8088(8) 0.020(5) Uiso 1 1 d . . .
H19B H 0.8934(19) 0.3017(11) 0.6418(9) 0.034(6) Uiso 1 1 d . . .
H20A H 1.3839(18) 0.5105(10) 0.9124(9) 0.028(6) Uiso 1 1 d . . .
H20B H 0.7038(18) 0.2198(10) 0.6510(8) 0.021(5) Uiso 1 1 d . . .

loop_
_atom_site_aniso_label
_atom_site_aniso_U_11
_atom_site_aniso_U_22
_atom_site_aniso_U_33
_atom_site_aniso_U_23
_atom_site_aniso_U_13
_atom_site_aniso_U_12
S1 0.0354(3) 0.0439(4) 0.0265(3) 0.0102(3) 0.0005(3) 0.0133(3)
S2 0.0542(4) 0.0499(4) 0.0261(3) -0.0080(3) 0.0019(3) -0.0233(3)
C1A 0.0237(12) 0.0296(12) 0.0265(11) 0.0030(10) 0.0007(9) 0.0113(10)
C1B 0.0365(13) 0.0337(13) 0.0204(12) 0.0028(10) 0.0030(10) -0.0105(11)
C2A 0.0337(13) 0.0208(11) 0.0259(12) 0.0001(10) 0.0031(10) 0.0016(10)
C2B 0.0337(14) 0.0281(13) 0.0381(13) 0.0080(11) -0.0055(12) -0.0033(12)
C3A 0.0249(11) 0.0240(11) 0.0261(11) -0.0012(10) -0.0008(10) -0.0044(10)
C3B 0.0301(13) 0.0289(13) 0.0393(14) 0.0008(11) 0.0058(11) 0.0067(11)
C4A 0.0271(12) 0.0188(11) 0.0258(11) 0.0058(9) 0.0043(9) -0.0006(10)
C4B 0.0216(11) 0.0318(13) 0.0325(13) 0.0046(10) -0.0056(10) -0.0016(10)
C5A 0.0306(12) 0.0311(12) 0.0183(11) 0.0027(10) 0.0033(10) 0.0009(10)
C5B 0.0316(13) 0.0284(13) 0.0322(12) -0.0028(10) 0.0015(10) -0.0096(11)
C6A 0.0266(13) 0.0335(14) 0.0274(12) -0.0072(11) -0.0019(10) 0.0011(11)
C6B 0.0409(15) 0.0224(13) 0.0337(14) 0.0014(11) 0.0095(12) 0.0025(11)
C7A 0.0286(13) 0.0243(12) 0.0308(12) -0.0005(10) -0.0023(10) -0.0050(11)
C7B 0.0301(13) 0.0310(14) 0.0317(13) 0.0067(11) 0.0029(10) 0.0040(11)
C8A 0.0164(10) 0.0329(12) 0.0254(12) 0.0011(10) -0.0040(9) 0.0006(10)
C8B 0.0361(14) 0.0266(12) 0.0263(11) -0.0047(10) 0.0084(11) 0.0018(11)
C9A 0.0270(11) 0.0244(11) 0.0220(10) -0.0037(9) -0.0032(9) -0.0027(10)
C9B 0.0301(13) 0.0193(11) 0.0358(13) -0.0037(10) 0.0040(10) 0.0019(10)
C10A 0.0272(12) 0.0317(13) 0.0277(12) -0.0060(10) 0.0003(11) -0.0053(11)
C10B 0.0299(14) 0.0308(14) 0.0468(16) -0.0110(12) -0.0006(13) 0.0002(11)
C11A 0.0241(13) 0.0502(16) 0.0332(14) -0.0156(12) 0.0061(11) -0.0091(12)
C11B 0.0323(14) 0.0385(15) 0.0647(18) -0.0091(14) 0.0187(14) -0.0072(13)
C12A 0.0256(13) 0.0483(17) 0.0437(15) -0.0194(13) -0.0054(12) 0.0121(12)
C12B 0.0520(18) 0.0369(15) 0.0431(16) -0.0052(13) 0.0201(14) -0.0013(13)
C13A 0.0367(14) 0.0322(13) 0.0382(13) -0.0031(11) -0.0103(12) 0.0113(13)
C13B 0.0430(16) 0.0332(14) 0.0326(14) -0.0053(11) 0.0025(13) 0.0039(12)
C14A 0.0281(13) 0.0345(13) 0.0287(12) -0.0009(11) 0.0040(11) 0.0007(11)
C14B 0.0238(12) 0.0344(13) 0.0374(14) -0.0037(11) 0.0028(11) 0.0003(11)
C15A 0.0255(12) 0.0217(11) 0.0318(12) 0.0001(9) 0.0037(10) -0.0011(10)
C15B 0.0270(12) 0.0320(13) 0.0256(11) 0.0047(10) 0.0006(10) 0.0009(10)
C16A 0.0280(13) 0.0334(13) 0.0341(13) 0.0005(11) 0.0068(11) 0.0036(11)
C16B 0.0297(13) 0.0438(15) 0.0343(13) -0.0048(12) 0.0040(11) -0.0003(12)
C17A 0.0404(15) 0.0310(14) 0.0310(13) 0.0040(11) 0.0027(11) 0.0039(11)
C17B 0.0386(15) 0.0391(15) 0.0395(15) -0.0019(12) -0.0061(12) -0.0050(13)
C18A 0.0544(17) 0.0259(13) 0.0374(15) 0.0007(11) 0.0202(14) -0.0062(12)
C18B 0.0317(15) 0.0495(17) 0.0358(14) 0.0081(12) -0.0050(12) -0.0120(13)
C19A 0.0279(14) 0.0279(13) 0.0641(18) -0.0027(12) 0.0184(14) -0.0035(11)
C19B 0.0270(13) 0.0627(19) 0.0346(14) 0.0044(14) 0.0095(12) 0.0031(13)
C20A 0.0265(13) 0.0275(13) 0.0401(14) -0.0016(11) 0.0001(11) -0.0011(10)
C20B 0.0382(14) 0.0381(14) 0.0305(13) -0.0040(12) 0.0044(12) 0.0030(12)

loop_
_geom_bond_atom_site_label_1
_geom_bond_atom_site_label_2
_geom_bond_distance
_geom_bond_site_symmetry_2
_geom_bond_publ_flag
S1 C5A 1.821(2) . ?
S1 C1A 1.824(2) . ?
S2 C5B 1.808(2) . ?
S2 C1B 1.818(2) . ?
C1A C2A 1.523(3) . ?
C1A C8A 1.539(3) . ?
C1B C2B 1.527(3) . ?
C1B C8B 1.538(3) . ?
C2A C3A 1.528(3) . ?
C2B C3B 1.539(3) . ?
C3A C4A 1.528(3) . ?
C3B C4B 1.537(3) . ?
C4A C9A 1.521(3) . ?
C4A C5A 1.537(3) . ?
C4B C9B 1.509(3) . ?
C4B C5B 1.545(3) . ?
C5A C6A 1.518(3) . ?
C5B C6B 1.518(3) . ?
C6A C7A 1.535(3) . ?
C6B C7B 1.532(3) . ?
C7A C8A 1.524(3) . ?
C7B C8B 1.527(3) . ?
C8A C15A 1.516(3) . ?
C8B C15B 1.513(3) . ?
C9A C10A 1.383(3) . ?
C9A C14A 1.384(3) . ?
C9B C14B 1.386(3) . ?
C9B C10B 1.388(3) . ?
C10A C11A 1.377(3) . ?
C10B C11B 1.380(3) . ?
C11A C12A 1.372(3) . ?
C11B C12B 1.383(3) . ?
C12A C13A 1.380(3) . ?
C12B C13B 1.367(3) . ?
C13A C14A 1.372(3) . ?
C13B C14B 1.379(3) . ?
C15A C16A 1.383(3) . ?
C15A C20A 1.390(3) . ?
C15B C20B 1.382(3) . ?
C15B C16B 1.395(3) . ?
C16A C17A 1.380(3) . ?
C16B C17B 1.381(3) . ?
C17A C18A 1.373(3) . ?
C17B C18B 1.381(3) . ?
C18A C19A 1.367(3) . ?
C18B C19B 1.367(3) . ?
C19A C20A 1.387(3) . ?
C19B C20B 1.384(3) . ?

loop_
_cod_related_entry_id
_cod_related_entry_database
_cod_related_entry_code
1 ChemSpider 30658494
